data_7705071
loop_
_publ_author_name
'Adcock, Alyssa K.'
'Ayscue, 3rd, R Lee'
'Breuer, Leticia M.'
'Verwiel, Chloe P.'
'Marwitz, Alexander C.'
'Bertke, Jeffery A.'
'Vallet, Val\'erie'
'R\'eal, Florent'
'Knope, Karah E.'

_publ_section_title
;
 Synthesis and photoluminescence of three bismuth(III)-organic compounds
 bearing heterocyclic N-donor ligands.
;
_journal_issue 33
_journal_name_full 'Dalton transactions (Cambridge, England : 2003)'
_journal_page_first 11756
_journal_page_last 11771
_journal_paper_doi 10.1039/d0dt02360d
_journal_volume 49
_journal_year 2020
_chemical_formula_moiety 'C30 H22 Bi2 Cl6 N6'
_chemical_formula_sum 'C30 H22 Bi2 Cl6 N6'
_chemical_formula_weight 1097.19
_space_group_crystal_system monoclinic
_space_group_IT_number 14
_space_group_name_Hall '-P 2yn'
_space_group_name_H-M_alt 'P 1 21/n 1'
_atom_sites_solution_hydrogens geom
_audit_creation_method SHELXL-2014/7
_audit_update_record
;
2018-05-03 deposited with the CCDC.	2020-08-06 downloaded from the CCDC.
;
_cell_angle_alpha 90
_cell_angle_beta 102.0880(10)
_cell_angle_gamma 90
_cell_formula_units_Z 2
_cell_length_a 12.7368(6)
_cell_length_b 9.4838(4)
_cell_length_c 13.6313(6)
_cell_measurement_reflns_used 9881
_cell_measurement_temperature 100(2)
_cell_measurement_theta_max 56.68
_cell_measurement_theta_min 5.264
_cell_volume 1610.06(12)
_computing_cell_refinement 'SAINT V8.37A (Bruker, 2005)'
_computing_data_collection 'APEX3 V2016.5-0 (Bruker, 2016)'
_computing_data_reduction
; 
SAINT V8.37A, XPREP v2014/2, SADABS V2016/2 (Bruker, 2016) 
;
_computing_molecular_graphics 'SHELXLE v817 (Hubschle, 2011)'
_computing_structure_refinement 'SHELXL-2014/7 (Sheldrick, 2014)'
_computing_structure_solution 'SHELX-2014-5 (Sheldrick, 2015)'
_diffrn_ambient_temperature 100(2)
_diffrn_measured_fraction_theta_full 0.999
_diffrn_measured_fraction_theta_max 0.998
_diffrn_measurement_device_type 'Bruker D8 Quest/Photon 100'
_diffrn_measurement_method 'profile data from \f and \w scans'
_diffrn_radiation_type MoK\a
_diffrn_radiation_wavelength 0.71073
_diffrn_reflns_av_R_equivalents 0.0567
_diffrn_reflns_av_unetI/netI 0.0377
_diffrn_reflns_Laue_measured_fraction_full 0.999
_diffrn_reflns_Laue_measured_fraction_max 0.998
_diffrn_reflns_limit_h_max 17
_diffrn_reflns_limit_h_min -16
_diffrn_reflns_limit_k_max 12
_diffrn_reflns_limit_k_min -12
_diffrn_reflns_limit_l_max 18
_diffrn_reflns_limit_l_min -18
_diffrn_reflns_number 21809
_diffrn_reflns_point_group_measured_fraction_full 0.999
_diffrn_reflns_point_group_measured_fraction_max 0.998
_diffrn_reflns_theta_full 26.000
_diffrn_reflns_theta_max 28.354
_diffrn_reflns_theta_min 1.990
_diffrn_source 'microfocus sealed tube'
_exptl_absorpt_coefficient_mu 11.446
_exptl_absorpt_correction_T_max 0.2181
_exptl_absorpt_correction_T_min 0.0252
_exptl_absorpt_correction_type multi-scan
_exptl_absorpt_process_details 'SADABS V2016/2 (Bruker, 2016)'
_exptl_crystal_colour colorless
_exptl_crystal_density_diffrn 2.263
_exptl_crystal_density_method 'not measured'
_exptl_crystal_description 'thick needles'
_exptl_crystal_F_000 1024
_exptl_crystal_preparation Luminescent
_exptl_crystal_size_max 0.621
_exptl_crystal_size_mid 0.493
_exptl_crystal_size_min 0.295
_refine_diff_density_max 0.970
_refine_diff_density_min -2.502
_refine_diff_density_rms 0.202
_refine_ls_extinction_method none
_refine_ls_goodness_of_fit_ref 1.099
_refine_ls_hydrogen_treatment constr
_refine_ls_matrix_type full
_refine_ls_number_parameters 199
_refine_ls_number_reflns 4017
_refine_ls_number_restraints 0
_refine_ls_restrained_S_all 1.099
_refine_ls_R_factor_all 0.0279
_refine_ls_R_factor_gt 0.0247
_refine_ls_shift/su_max 0.001
_refine_ls_shift/su_mean 0.000
_refine_ls_structure_factor_coef Fsqd
_refine_ls_weighting_details 'w=1/[\s^2^(Fo^2^)+(0.0250P)^2^+3.3372P] where P=(Fo^2^+2Fc^2^)/3'
_refine_ls_weighting_scheme calc
_refine_ls_wR_factor_gt 0.0619
_refine_ls_wR_factor_ref 0.0635
_reflns_Friedel_coverage 0.000
_reflns_number_gt 3708
_reflns_number_total 4017
_reflns_threshold_expression 'I > 2\s(I)'
_cod_data_source_file d0dt02360d2.cif
_cod_data_source_block p21onn
_cod_depositor_comments 'Adding full bibliography for 7705069--7705071.cif.'
_cod_original_sg_symbol_H-M 'P 21/n'
_cod_database_code 7705071
_shelx_shelxl_version_number 2014/7
_shelx_space_group_comment
;
The symmetry employed for this shelxl refinement is uniquely defined
by the following loop, which should always be used as a source of
symmetry information in preference to the above space-group names.
They are only intended as comments.
;
_shelx_estimated_absorpt_t_min 0.053
_shelx_estimated_absorpt_t_max 0.133

loop_
_space_group_symop_operation_xyz
'x, y, z'
'-x+1/2, y+1/2, -z+1/2'
'-x, -y, -z'
'x-1/2, -y-1/2, z-1/2'

loop_
_atom_site_label
_atom_site_type_symbol
_atom_site_fract_x
_atom_site_fract_y
_atom_site_fract_z
_atom_site_U_iso_or_equiv
_atom_site_adp_type
_atom_site_occupancy
_atom_site_site_symmetry_order
_atom_site_calc_flag
_atom_site_refinement_flags_posn
_atom_site_refinement_flags_adp
_atom_site_refinement_flags_occupancy
_atom_site_disorder_assembly
_atom_site_disorder_group
Bi1 Bi 0.14672(2) 0.54468(2) 0.44920(2) 0.00752(6) Uani 1 1 d . . . . .
Cl1 Cl 0.08033(7) 0.35733(10) 0.58443(6) 0.01262(17) Uani 1 1 d . . . . .
Cl2 Cl 0.25287(7) 0.72026(10) 0.36126(7) 0.01464(18) Uani 1 1 d . . . . .
Cl3 Cl 0.06048(8) 0.44618(10) 0.26411(7) 0.0174(2) Uani 1 1 d . . . . .
N1 N 0.2643(2) 0.3364(3) 0.4489(2) 0.0106(6) Uani 1 1 d . . . . .
N2 N 0.3210(3) 0.5591(3) 0.5750(2) 0.0106(6) Uani 1 1 d . . . . .
N3 N 0.1666(3) 0.7535(4) 0.5783(2) 0.0132(6) Uani 1 1 d . . . . .
C1 C 0.0883(3) 0.8455(4) 0.5804(3) 0.0168(8) Uani 1 1 d . . . . .
H1 H 0.0167 0.8192 0.5507 0.020 Uiso 1 1 calc R U . . .
C2 C 0.1062(4) 0.9786(5) 0.6240(3) 0.0186(9) Uani 1 1 d . . . . .
H2 H 0.0485 1.0424 0.6232 0.022 Uiso 1 1 calc R U . . .
C3 C 0.2098(4) 1.0149(4) 0.6680(3) 0.0176(8) Uani 1 1 d . . . . .
H3 H 0.2249 1.1053 0.6976 0.021 Uiso 1 1 calc R U . . .
C4 C 0.2919(3) 0.9192(4) 0.6693(3) 0.0147(8) Uani 1 1 d . . . . .
H4 H 0.3636 0.9423 0.7008 0.018 Uiso 1 1 calc R U . . .
C5 C 0.2678(3) 0.7885(4) 0.6236(3) 0.0115(7) Uani 1 1 d . . . . .
C6 C 0.3511(3) 0.6805(4) 0.6235(3) 0.0111(7) Uani 1 1 d . . . . .
C7 C 0.4575(3) 0.7003(4) 0.6765(3) 0.0147(8) Uani 1 1 d . . . . .
H7 H 0.4788 0.7870 0.7098 0.018 Uiso 1 1 calc R U . . .
C8 C 0.5295(3) 0.5929(5) 0.6793(3) 0.0146(8) Uani 1 1 d . . . . .
H8 H 0.6017 0.6053 0.7143 0.018 Uiso 1 1 calc R U . . .
C9 C 0.4984(3) 0.4663(4) 0.6316(3) 0.0160(8) Uani 1 1 d . . . . .
H9 H 0.5477 0.3904 0.6349 0.019 Uiso 1 1 calc R U . . .
C10 C 0.3922(3) 0.4531(4) 0.5785(3) 0.0112(7) Uani 1 1 d . . . . .
C11 C 0.3543(3) 0.3233(4) 0.5208(3) 0.0116(7) Uani 1 1 d . . . . .
C12 C 0.4079(3) 0.1966(4) 0.5388(3) 0.0150(8) Uani 1 1 d . . . . .
H12 H 0.4705 0.1887 0.5905 0.018 Uiso 1 1 calc R U . . .
C13 C 0.3690(4) 0.0810(5) 0.4803(3) 0.0192(8) Uani 1 1 d . . . . .
H13 H 0.4043 -0.0075 0.4923 0.023 Uiso 1 1 calc R U . . .
C14 C 0.2791(3) 0.0947(4) 0.4047(3) 0.0175(8) Uani 1 1 d . . . . .
H14 H 0.2530 0.0172 0.3625 0.021 Uiso 1 1 calc R U . . .
C15 C 0.2277(3) 0.2239(4) 0.3915(3) 0.0145(8) Uani 1 1 d . . . . .
H15 H 0.1646 0.2336 0.3405 0.017 Uiso 1 1 calc R U . . .

loop_
_atom_site_aniso_label
_atom_site_aniso_U_11
_atom_site_aniso_U_22
_atom_site_aniso_U_33
_atom_site_aniso_U_23
_atom_site_aniso_U_13
_atom_site_aniso_U_12
Bi1 0.00609(8) 0.00900(8) 0.00708(8) -0.00038(4) 0.00050(5) 0.00079(5)
Cl1 0.0113(4) 0.0141(4) 0.0125(4) 0.0019(3) 0.0026(3) 0.0023(3)
Cl2 0.0152(4) 0.0156(4) 0.0137(4) 0.0040(3) 0.0044(3) -0.0006(4)
Cl3 0.0177(5) 0.0194(5) 0.0121(4) -0.0048(3) -0.0040(4) 0.0060(4)
N1 0.0070(13) 0.0148(16) 0.0097(14) -0.0003(12) 0.0011(11) 0.0007(12)
N2 0.0097(15) 0.0146(16) 0.0078(14) 0.0011(12) 0.0024(12) -0.0001(12)
N3 0.0123(15) 0.0161(16) 0.0109(15) -0.0046(12) 0.0013(12) 0.0002(13)
C1 0.0125(18) 0.018(2) 0.019(2) -0.0048(16) 0.0014(15) 0.0024(15)
C2 0.022(2) 0.017(2) 0.016(2) -0.0033(16) 0.0038(17) 0.0037(17)
C3 0.027(2) 0.0135(18) 0.0119(18) -0.0025(15) 0.0021(17) 0.0000(17)
C4 0.0183(19) 0.0151(18) 0.0102(17) -0.0027(15) 0.0014(15) -0.0045(16)
C5 0.0138(17) 0.0137(18) 0.0073(16) 0.0003(13) 0.0024(14) -0.0003(15)
C6 0.0141(17) 0.0123(17) 0.0079(16) 0.0017(13) 0.0043(14) -0.0013(14)
C7 0.0146(18) 0.020(2) 0.0091(17) 0.0007(15) 0.0018(14) -0.0038(16)
C8 0.0043(16) 0.029(2) 0.0099(17) -0.0020(16) 0.0011(13) 0.0000(16)
C9 0.0105(18) 0.023(2) 0.0146(19) 0.0015(15) 0.0041(16) 0.0025(15)
C10 0.0112(18) 0.0144(19) 0.0086(17) 0.0022(13) 0.0033(15) 0.0016(14)
C11 0.0110(17) 0.0165(18) 0.0080(16) 0.0024(14) 0.0035(13) -0.0005(14)
C12 0.0121(17) 0.0181(19) 0.0148(18) 0.0042(15) 0.0028(15) 0.0051(15)
C13 0.023(2) 0.0150(18) 0.020(2) 0.0062(17) 0.0059(17) 0.0092(17)
C14 0.021(2) 0.0139(19) 0.0176(19) -0.0027(16) 0.0041(16) 0.0022(16)
C15 0.0127(17) 0.0159(18) 0.0138(18) -0.0016(15) 0.0004(15) 0.0028(15)

loop_
_atom_type_symbol
_atom_type_description
_atom_type_scat_dispersion_real
_atom_type_scat_dispersion_imag
_atom_type_scat_source
C C 0.0033 0.0016 'International Tables Vol C Tables 4.2.6.8 and 6.1.1.4'
H H 0.0000 0.0000 'International Tables Vol C Tables 4.2.6.8 and 6.1.1.4'
N N 0.0061 0.0033 'International Tables Vol C Tables 4.2.6.8 and 6.1.1.4'
Cl Cl 0.1484 0.1585 'International Tables Vol C Tables 4.2.6.8 and 6.1.1.4'
Bi Bi -4.1077 10.2566 'International Tables Vol C Tables 4.2.6.8 and 6.1.1.4'

loop_
_geom_angle_atom_site_label_1
_geom_angle_atom_site_label_2
_geom_angle_atom_site_label_3
_geom_angle
_geom_angle_site_symmetry_1
_geom_angle_site_symmetry_3
_geom_angle_publ_flag
N1 Bi1 N2 66.18(10) . . ?
N1 Bi1 Cl2 97.87(7) . . ?
N2 Bi1 Cl2 78.94(8) . . ?
N1 Bi1 N3 128.93(10) . . ?
N2 Bi1 N3 63.48(10) . . ?
Cl2 Bi1 N3 80.74(7) . . ?
N1 Bi1 Cl3 81.39(7) . . ?
N2 Bi1 Cl3 141.85(8) . . ?
Cl2 Bi1 Cl3 86.53(3) . . ?
N3 Bi1 Cl3 148.30(7) . . ?
N1 Bi1 Cl1 76.28(7) . . ?
N2 Bi1 Cl1 86.06(7) . . ?
Cl2 Bi1 Cl1 164.99(3) . . ?
N3 Bi1 Cl1 92.13(7) . . ?
Cl3 Bi1 Cl1 105.93(3) . . ?
N1 Bi1 Cl1 144.62(7) . 3_566 ?
N2 Bi1 Cl1 141.22(8) . 3_566 ?
Cl2 Bi1 Cl1 108.18(3) . 3_566 ?
N3 Bi1 Cl1 79.76(7) . 3_566 ?
Cl3 Bi1 Cl1 76.84(3) . 3_566 ?
Cl1 Bi1 Cl1 83.26(3) . 3_566 ?
Bi1 Cl1 Bi1 96.74(3) . 3_566 ?
C15 N1 C11 119.2(3) . . ?
C15 N1 Bi1 119.7(2) . . ?
C11 N1 Bi1 119.6(2) . . ?
C6 N2 C10 120.1(3) . . ?
C6 N2 Bi1 120.2(2) . . ?
C10 N2 Bi1 118.4(3) . . ?
C1 N3 C5 118.5(3) . . ?
C1 N3 Bi1 122.8(3) . . ?
C5 N3 Bi1 116.2(2) . . ?
N3 C1 C2 123.1(4) . . ?
N3 C1 H1 118.4 . . ?
C2 C1 H1 118.4 . . ?
C3 C2 C1 118.0(4) . . ?
C3 C2 H2 121.0 . . ?
C1 C2 H2 121.0 . . ?
C2 C3 C4 119.7(4) . . ?
C2 C3 H3 120.1 . . ?
C4 C3 H3 120.1 . . ?
C3 C4 C5 118.9(4) . . ?
C3 C4 H4 120.5 . . ?
C5 C4 H4 120.5 . . ?
N3 C5 C4 121.6(4) . . ?
N3 C5 C6 116.6(3) . . ?
C4 C5 C6 121.9(4) . . ?
N2 C6 C7 120.7(4) . . ?
N2 C6 C5 117.7(3) . . ?
C7 C6 C5 121.5(4) . . ?
C8 C7 C6 118.9(4) . . ?
C8 C7 H7 120.6 . . ?
C6 C7 H7 120.6 . . ?
C7 C8 C9 120.6(4) . . ?
C7 C8 H8 119.7 . . ?
C9 C8 H8 119.7 . . ?
C8 C9 C10 118.1(4) . . ?
C8 C9 H9 120.9 . . ?
C10 C9 H9 120.9 . . ?
N2 C10 C9 121.4(4) . . ?
N2 C10 C11 117.2(3) . . ?
C9 C10 C11 121.3(3) . . ?
N1 C11 C12 121.6(4) . . ?
N1 C11 C10 116.2(3) . . ?
C12 C11 C10 122.2(3) . . ?
C11 C12 C13 118.9(4) . . ?
C11 C12 H12 120.6 . . ?
C13 C12 H12 120.6 . . ?
C14 C13 C12 119.8(4) . . ?
C14 C13 H13 120.1 . . ?
C12 C13 H13 120.1 . . ?
C13 C14 C15 118.6(4) . . ?
C13 C14 H14 120.7 . . ?
C15 C14 H14 120.7 . . ?
N1 C15 C14 121.9(4) . . ?
N1 C15 H15 119.0 . . ?
C14 C15 H15 119.0 . . ?

loop_
_geom_bond_atom_site_label_1
_geom_bond_atom_site_label_2
_geom_bond_distance
_geom_bond_site_symmetry_2
_geom_bond_publ_flag
Bi1 N1 2.480(3) . ?
Bi1 N2 2.508(3) . ?
Bi1 Cl2 2.5917(9) . ?
Bi1 N3 2.626(3) . ?
Bi1 Cl3 2.6990(10) . ?
Bi1 Cl1 2.8147(9) . ?
Bi1 Cl1 2.9801(9) 3_566 ?
Cl1 Bi1 2.9801(9) 3_566 ?
N1 C15 1.347(5) . ?
N1 C11 1.348(5) . ?
N2 C6 1.343(5) . ?
N2 C10 1.348(5) . ?
N3 C1 1.330(5) . ?
N3 C5 1.349(5) . ?
C1 C2 1.393(6) . ?
C1 H1 0.9500 . ?
C2 C3 1.374(6) . ?
C2 H2 0.9500 . ?
C3 C4 1.382(6) . ?
C3 H3 0.9500 . ?
C4 C5 1.392(5) . ?
C4 H4 0.9500 . ?
C5 C6 1.474(5) . ?
C6 C7 1.409(5) . ?
C7 C8 1.366(6) . ?
C7 H7 0.9500 . ?
C8 C9 1.383(6) . ?
C8 H8 0.9500 . ?
C9 C10 1.400(6) . ?
C9 H9 0.9500 . ?
C10 C11 1.486(5) . ?
C11 C12 1.379(5) . ?
C12 C13 1.385(6) . ?
C12 H12 0.9500 . ?
C13 C14 1.377(6) . ?
C13 H13 0.9500 . ?
C14 C15 1.383(6) . ?
C14 H14 0.9500 . ?
C15 H15 0.9500 . ?

loop_
_geom_torsion_atom_site_label_1
_geom_torsion_atom_site_label_2
_geom_torsion_atom_site_label_3
_geom_torsion_atom_site_label_4
_geom_torsion
_geom_torsion_site_symmetry_1
_geom_torsion_site_symmetry_2
_geom_torsion_site_symmetry_3
_geom_torsion_site_symmetry_4
_geom_torsion_publ_flag
C5 N3 C1 C2 2.4(6) . . . . ?
Bi1 N3 C1 C2 -159.0(3) . . . . ?
N3 C1 C2 C3 -1.0(6) . . . . ?
C1 C2 C3 C4 -0.9(6) . . . . ?
C2 C3 C4 C5 1.4(6) . . . . ?
C1 N3 C5 C4 -1.9(5) . . . . ?
Bi1 N3 C5 C4 160.7(3) . . . . ?
C1 N3 C5 C6 177.1(3) . . . . ?
Bi1 N3 C5 C6 -20.3(4) . . . . ?
C3 C4 C5 N3 0.0(6) . . . . ?
C3 C4 C5 C6 -178.9(4) . . . . ?
C10 N2 C6 C7 1.6(5) . . . . ?
Bi1 N2 C6 C7 -165.6(3) . . . . ?
C10 N2 C6 C5 -175.3(3) . . . . ?
Bi1 N2 C6 C5 17.4(4) . . . . ?
N3 C5 C6 N2 3.0(5) . . . . ?
C4 C5 C6 N2 -178.0(3) . . . . ?
N3 C5 C6 C7 -174.0(3) . . . . ?
C4 C5 C6 C7 5.0(5) . . . . ?
N2 C6 C7 C8 -1.2(5) . . . . ?
C5 C6 C7 C8 175.7(3) . . . . ?
C6 C7 C8 C9 -0.5(6) . . . . ?
C7 C8 C9 C10 1.7(6) . . . . ?
C6 N2 C10 C9 -0.4(5) . . . . ?
Bi1 N2 C10 C9 167.0(3) . . . . ?
C6 N2 C10 C11 -178.4(3) . . . . ?
Bi1 N2 C10 C11 -10.9(4) . . . . ?
C8 C9 C10 N2 -1.2(6) . . . . ?
C8 C9 C10 C11 176.7(4) . . . . ?
C15 N1 C11 C12 -1.8(5) . . . . ?
Bi1 N1 C11 C12 164.1(3) . . . . ?
C15 N1 C11 C10 177.8(3) . . . . ?
Bi1 N1 C11 C10 -16.3(4) . . . . ?
N2 C10 C11 N1 18.0(5) . . . . ?
C9 C10 C11 N1 -160.0(4) . . . . ?
N2 C10 C11 C12 -162.4(4) . . . . ?
C9 C10 C11 C12 19.6(6) . . . . ?
N1 C11 C12 C13 1.0(6) . . . . ?
C10 C11 C12 C13 -178.5(4) . . . . ?
C11 C12 C13 C14 1.0(6) . . . . ?
C12 C13 C14 C15 -2.2(6) . . . . ?
C11 N1 C15 C14 0.5(6) . . . . ?
Bi1 N1 C15 C14 -165.3(3) . . . . ?
C13 C14 C15 N1 1.4(6) . . . . ?
